data_7110674
loop_
_publ_author_name
'Ohtsu, Hideki'
'Shimazaki, Yuichi'
'Odani, Akira'
'Yamauchi, Osamu'
'Yamauchi, Osamu'

_publ_section_title
;
 A novel imidazolate-bridged copper--zinc heterodinuclear complex as a Cu,
 Zn--SOD active site model
;
_journal_issue 23
_journal_name_full 'Chemical Communications'
_journal_page_first 2393
_journal_paper_doi 10.1039/a906226b
_journal_year 1999
_chemical_formula_sum 'C37 H41 Cl3 Cu N12 O12 Zn'
_chemical_formula_weight 1081.09
_space_group_IT_number 2
_symmetry_cell_setting triclinic
_symmetry_Int_Tables_number 2
_symmetry_space_group_name_Hall '-P 1'
_symmetry_space_group_name_H-M 'P -1'
_cell_angle_alpha 108.002(7)
_cell_angle_beta 106.920(7)
_cell_angle_gamma 89.069(7)
_cell_formula_units_Z 2
_cell_length_a 14.447(1)
_cell_length_b 14.561(1)
_cell_length_c 12.214(1)
_cell_measurement_reflns_used 4
_cell_measurement_temperature 296.2
_cell_measurement_theta_max 24.5
_cell_measurement_theta_min 22.3
_cell_volume 2330.1(3)
_computing_cell_refinement 'MSC/AFC Diffractometer Control'
_computing_data_collection 'MSC/AFC Diffractometer Control'
_computing_data_reduction teXsan
_computing_publication_material teXsan
_computing_structure_refinement teXsan
_computing_structure_solution MULTAN88
_diffrn_ambient_temperature 296.2
_diffrn_measurement_device 'Rigaku AFC5R'
_diffrn_measurement_method \w-2\q
_diffrn_orient_matrix_UB_11 -0.06039
_diffrn_orient_matrix_UB_12 -0.04108
_diffrn_orient_matrix_UB_13 -0.01645
_diffrn_orient_matrix_UB_21 0.02354
_diffrn_orient_matrix_UB_22 -0.00470
_diffrn_orient_matrix_UB_23 0.08346
_diffrn_orient_matrix_UB_31 -0.03268
_diffrn_orient_matrix_UB_32 0.05949
_diffrn_orient_matrix_UB_33 0.03020
_diffrn_radiation_detector 'scintillation counter'
_diffrn_radiation_monochromator graphite
_diffrn_radiation_source 'Rigaku rotating anode'
_diffrn_radiation_type 'Cu K\a'
_diffrn_radiation_wavelength 1.5418
_diffrn_reflns_av_R_equivalents 0.034
_diffrn_reflns_av_sigmaI/netI 0.077
_diffrn_reflns_limit_h_max 14
_diffrn_reflns_limit_h_min 0
_diffrn_reflns_limit_k_max 15
_diffrn_reflns_limit_k_min -15
_diffrn_reflns_limit_l_max 12
_diffrn_reflns_limit_l_min -12
_diffrn_reflns_number 5067
_diffrn_reflns_reduction_process 'Lp corrections applied'
_diffrn_reflns_theta_max 55.08
_diffrn_reflns_theta_min 3.20
_diffrn_standards_decay_% -24.27
_diffrn_standards_interval_count 150
_diffrn_standards_number 3
_exptl_absorpt_coefficient_mu 3.396
_exptl_absorpt_correction_T_max 1.000
_exptl_absorpt_correction_T_min 0.877
_exptl_absorpt_correction_type '\DF (DIFABS; Walker & Stuart, 1983)'
_exptl_crystal_colour green
_exptl_crystal_density_diffrn 1.541
_exptl_crystal_description plate
_exptl_crystal_F_000 1106.00
_exptl_crystal_size_max 0.15
_exptl_crystal_size_mid 0.05
_exptl_crystal_size_min 0.04
_refine_diff_density_max 1.55
_refine_diff_density_min -0.65
_refine_ls_extinction_method none
_refine_ls_goodness_of_fit_all 1.377
_refine_ls_goodness_of_fit_obs 1.470
_refine_ls_hydrogen_treatment noref
_refine_ls_matrix_type full
_refine_ls_number_constraints 0
_refine_ls_number_parameters 596
_refine_ls_number_reflns 3435
_refine_ls_number_restraints 0
_refine_ls_R_factor_all 0.1150
_refine_ls_R_factor_obs 0.0762
_refine_ls_shift/esd_max 1.1100
_refine_ls_shift/esd_mean 0.0610
_refine_ls_structure_factor_coef F
_refine_ls_weighting_details 'w = 1/[\s^2^(Fo) + 0.00422|Fo|^2^]'
_refine_ls_weighting_scheme calc
_refine_ls_wR_factor_all 0.1266
_refine_ls_wR_factor_obs 0.1110
_reflns_number_observed 3435
_reflns_number_total 4821
_reflns_observed_criterion >0.0sigma(I)
_cod_data_source_file 906226bsup1.cif
_cod_data_source_block '[CuZn(bdpi)(CH3CN)2](ClO4)3'
_cod_depositor_comments
;
The following automatic conversions were performed:

'_refine_ls_weighting_scheme' value 'w = 1/[\s^2^(Fo) +
0.00422|Fo|^2^]' was changed to 'calc'. New tag
'_refine_ls_weighting_details' was created. The value of the new tag
was set to 'w = 1/[\s^2^(Fo) + 0.00422|Fo|^2^]'.

Automatic conversion script
Id: cif_fix_values 3143 2015-03-26 13:38:13Z robertas 
;
_cod_original_cell_volume 2330.3(4)
_cod_original_sg_symbol_H-M 'P -1         '
_cod_original_formula_sum 'C37 H41 Cl3 Cu N12 O12 Zn '
_cod_database_code 7110674

loop_
_symmetry_equiv_pos_as_xyz
x,y,z
-x,-y,-z

loop_
_atom_site_aniso_label
_atom_site_aniso_U_11
_atom_site_aniso_U_22
_atom_site_aniso_U_33
_atom_site_aniso_U_12
_atom_site_aniso_U_13
_atom_site_aniso_U_23
Zn(1) 0.0415(9) 0.0555(10) 0.0496(8) 0.0018(7) 0.0163(6) 0.0153(7)
Cu(1) 0.0314(8) 0.0473(9) 0.0390(8) 0.0033(7) 0.0112(6) 0.0117(6)
Cl(1) 0.067(2) 0.074(2) 0.047(2) 0.003(2) 0.014(1) 0.018(1)
Cl(2) 0.058(2) 0.066(2) 0.104(3) -0.004(2) 0.020(2) 0.010(2)
Cl(3) 0.109(3) 0.072(2) 0.052(2) 0.004(2) 0.017(2) 0.019(2)
O(1) 0.30(2) 0.49(4) 0.064(9) 0.12(2) -0.02(1) -0.02(1)
O(2) 0.56(5) 0.14(2) 0.43(5) -0.03(2) 0.17(4) 0.04(2)
O(3) 0.16(2) 0.22(2) 0.42(3) 0.12(2) 0.04(2) 0.06(2)
O(4) 0.15(1) 0.73(5) 0.19(2) 0.04(2) 0.05(1) 0.25(2)
O(5) 0.13(1) 0.18(2) 0.37(3) 0.06(1) 0.03(1) 0.06(2)
O(6) 0.19(1) 0.17(1) 0.079(7) -0.096(10) 0.047(7) -0.019(7)
O(7) 0.112(9) 0.18(1) 0.136(10) -0.058(8) 0.042(7) 0.005(8)
O(9) 0.28(2) 0.36(3) 0.19(2) -0.16(2) -0.13(2) 0.14(2)
O(10) 0.42(3) 0.21(2) 0.21(2) 0.18(2) 0.25(2) 0.13(1)
O(11) 0.21(1) 0.081(8) 0.16(1) 0.025(8) 0.067(10) 0.027(8)
O(12) 0.22(1) 0.133(9) 0.112(8) 0.036(9) 0.068(8) 0.069(7)
O(13) 0.26(2) 0.33(2) 0.13(1) -0.10(2) 0.01(1) 0.08(1)
N(1) 0.035(4) 0.044(5) 0.042(4) 0.010(4) 0.023(4) 0.014(4)
N(2) 0.041(5) 0.044(5) 0.038(4) 0.011(4) 0.022(4) 0.008(4)
N(3) 0.027(4) 0.054(5) 0.044(4) 0.002(4) 0.008(4) 0.013(4)
N(4) 0.028(4) 0.045(5) 0.045(4) 0.009(4) 0.012(4) 0.011(4)
N(5) 0.043(5) 0.048(5) 0.058(5) 0.012(4) 0.028(4) 0.021(4)
N(6) 0.032(5) 0.037(5) 0.067(6) 0.015(4) 0.023(4) 0.014(4)
N(7) 0.032(4) 0.044(5) 0.061(5) -0.003(4) 0.015(4) 0.019(4)
N(8) 0.023(4) 0.058(5) 0.055(5) 0.005(4) 0.012(4) 0.024(4)
N(9) 0.053(6) 0.069(6) 0.044(5) 0.000(5) 0.001(5) 0.012(5)
N(10) 0.055(6) 0.068(6) 0.053(6) 0.004(5) 0.020(5) 0.018(5)
N(11) 0.074(8) 0.11(1) 0.12(1) 0.004(7) 0.035(8) 0.035(9)
N(12) 0.12(1) 0.13(1) 0.084(9) -0.02(1) 0.005(7) 0.015(9)
C(1) 0.027(5) 0.046(6) 0.045(5) -0.002(5) 0.003(5) 0.017(5)
C(2) 0.043(6) 0.037(6) 0.028(5) 0.005(5) 0.015(4) 0.000(4)
C(3) 0.016(5) 0.053(6) 0.052(6) 0.000(5) 0.001(4) 0.020(5)
C(4) 0.029(5) 0.047(6) 0.044(5) -0.009(5) -0.003(4) 0.006(5)
C(5) 0.056(7) 0.045(6) 0.045(6) 0.002(6) 0.025(5) 0.007(5)
C(6) 0.045(6) 0.065(7) 0.054(6) 0.009(6) 0.017(5) 0.024(5)
C(7) 0.052(6) 0.054(7) 0.049(6) 0.011(6) 0.023(5) 0.015(5)
C(8) 0.045(6) 0.051(6) 0.057(7) 0.015(5) 0.027(5) 0.032(5)
C(9) 0.033(6) 0.060(8) 0.063(7) -0.001(6) 0.011(5) 0.032(6)
C(10) 0.051(7) 0.058(7) 0.067(7) 0.008(6) 0.017(6) 0.020(6)
C(11) 0.053(7) 0.066(8) 0.078(8) -0.001(7) 0.015(6) 0.024(7)
C(12) 0.079(9) 0.066(8) 0.11(1) 0.027(7) 0.061(8) 0.051(8)
C(13) 0.061(8) 0.08(1) 0.12(1) 0.004(8) 0.015(9) 0.053(9)
C(14) 0.056(7) 0.043(6) 0.075(8) -0.004(5) 0.031(6) 0.008(6)
C(15) 0.043(7) 0.049(8) 0.13(1) 0.013(6) 0.036(7) 0.023(8)
C(16) 0.037(6) 0.037(6) 0.065(6) 0.009(5) 0.022(5) 0.006(5)
C(17) 0.047(7) 0.041(7) 0.093(9) 0.001(6) 0.022(7) 0.023(7)
C(18) 0.039(6) 0.057(7) 0.053(6) 0.016(6) 0.028(5) 0.007(5)
C(19) 0.023(5) 0.053(6) 0.052(6) -0.006(5) -0.002(4) 0.006(5)
C(20) 0.030(5) 0.047(7) 0.052(6) 0.010(5) 0.025(5) 0.007(5)
C(21) 0.031(6) 0.052(7) 0.072(7) 0.010(5) 0.025(5) 0.023(6)
C(22) 0.047(7) 0.052(8) 0.090(9) 0.014(6) 0.036(6) 0.013(7)
C(23) 0.033(6) 0.058(7) 0.080(8) -0.006(5) 0.011(5) 0.007(6)
C(24) 0.050(8) 0.043(7) 0.13(1) 0.020(6) 0.047(8) 0.019(9)
C(25) 0.058(8) 0.051(8) 0.10(1) 0.006(6) 0.028(7) 0.028(7)
C(26) 0.051(7) 0.065(9) 0.10(1) 0.016(7) 0.031(7) 0.044(8)
C(27) 0.039(6) 0.077(9) 0.13(1) 0.018(6) 0.043(7) 0.066(9)
C(28) 0.033(6) 0.068(9) 0.070(7) -0.002(6) 0.017(5) 0.029(6)
C(29) 0.043(6) 0.071(8) 0.067(7) 0.020(6) 0.030(5) 0.028(6)
C(30) 0.048(6) 0.052(7) 0.059(7) 0.012(5) 0.027(6) 0.026(6)
C(31) 0.049(7) 0.069(8) 0.086(9) 0.012(6) 0.034(7) 0.030(7)
C(32) 0.093(9) 0.089(9) 0.050(7) -0.011(7) 0.019(7) 0.009(6)
C(33) 0.081(9) 0.13(1) 0.052(7) 0.016(8) 0.030(6) 0.022(7)
C(34) 0.039(7) 0.060(8) 0.12(1) 0.005(6) 0.020(8) 0.025(9)
C(35) 0.050(8) 0.10(1) 0.13(1) 0.014(7) 0.029(8) 0.033(9)
C(36) 0.076(10) 0.15(2) 0.066(9) -0.02(1) 0.019(7) 0.03(1)
C(37) 0.13(1) 0.15(2) 0.15(2) 0.05(1) 0.07(1) 0.09(1)

loop_
_atom_site_label
_atom_site_fract_x
_atom_site_fract_y
_atom_site_fract_z
_atom_site_U_iso_or_equiv
_atom_site_thermal_displace_type
_atom_site_calc_flag
_atom_site_occupancy
Zn(1) 0.02368(9) 0.23425(9) 0.9378(1) 0.0486(4) Uani d 1.00
Cu(1) 0.45586(9) 0.24324(9) 0.9522(1) 0.0396(4) Uani d 1.00
Cl(1) 0.3493(2) 0.3274(2) 0.3796(2) 0.0634(9) Uani d 1.00
Cl(2) 0.1735(2) 0.4548(2) 0.7285(3) 0.081(1) Uani d 1.00
Cl(3) 0.8268(3) 0.1477(2) 0.3339(3) 0.079(1) Uani d 1.00
O(1) 0.279(2) 0.311(2) 0.285(1) 0.33(1) Uani d 1.00
O(2) 0.391(3) 0.411(2) 0.415(3) 0.38(2) Uani d 1.00
O(3) 0.417(1) 0.269(1) 0.392(2) 0.29(1) Uani d 1.00
O(4) 0.314(1) 0.347(2) 0.467(2) 0.33(1) Uani d 1.00
O(5) 0.107(1) 0.510(1) 0.762(2) 0.246(9) Uani d 1.00
O(6) 0.1443(10) 0.3740(9) 0.6342(9) 0.159(5) Uani d 1.00
O(7) 0.2662(8) 0.4925(9) 0.756(1) 0.151(5) Uani d 1.00
O(9) 0.733(2) 0.122(2) 0.264(2) 0.31(1) Uani d 1.00
O(10) 0.878(2) 0.125(1) 0.255(2) 0.229(10) Uani d 1.00
O(11) 0.838(1) 0.2439(8) 0.395(1) 0.151(6) Uani d 1.00
O(12) 0.8475(10) 0.0933(8) 0.4150(10) 0.143(5) Uani d 1.00
O(13) 0.182(1) 0.410(2) 0.824(1) 0.246(10) Uani d 1.00
N(1) 0.3156(5) 0.2239(5) 0.9381(6) 0.038(2) Uani d 1.00
N(2) 0.1611(5) 0.2170(5) 0.9359(6) 0.040(2) Uani d 1.00
N(3) 0.4037(5) 0.1840(6) 0.7628(6) 0.043(2) Uani d 1.00
N(4) -0.0073(5) 0.1709(5) 0.7491(6) 0.040(2) Uani d 1.00
N(5) 0.5091(5) 0.3522(5) 0.9054(7) 0.046(3) Uani d 1.00
N(6) -0.0507(5) 0.3421(6) 0.8799(8) 0.044(3) Uani d 1.00
N(7) 0.5363(5) 0.1207(5) 0.9262(7) 0.045(2) Uani d 1.00
N(8) -0.0676(5) 0.1153(6) 0.9126(7) 0.044(2) Uani d 1.00
N(9) 0.5220(6) 0.2988(6) 1.1300(8) 0.060(3) Uani d 1.00
N(10) 0.0409(6) 0.2909(6) 1.1167(8) 0.058(3) Uani d 1.00
N(11) 0.7182(9) 0.2344(10) 0.841(1) 0.101(5) Uani d 1.00
N(12) 0.647(1) 0.033(1) 0.549(1) 0.119(5) Uani d 1.00
C(1) 0.2525(6) 0.2520(6) 1.0004(8) 0.041(3) Uani d 1.00
C(2) 0.2592(7) 0.1682(6) 0.8230(7) 0.038(3) Uani d 1.00
C(3) 0.1672(6) 0.1643(7) 0.8229(8) 0.041(3) Uani d 1.00
C(4) 0.3113(6) 0.1242(7) 0.7323(8) 0.045(3) Uani d 1.00
C(5) 0.0748(7) 0.1133(7) 0.7306(8) 0.048(3) Uani d 1.00
C(6) 0.3878(7) 0.2685(8) 0.7177(9) 0.053(3) Uani d 1.00
C(7) -0.0145(7) 0.2504(8) 0.6990(9) 0.050(3) Uani d 1.00
C(8) 0.4692(7) 0.3446(7) 0.7894(9) 0.045(3) Uani d 1.00
C(9) -0.0629(7) 0.3294(8) 0.7618(10) 0.050(3) Uani d 1.00
C(10) 0.5024(8) 0.4043(8) 0.7372(10) 0.059(3) Uani d 1.00
C(11) -0.1196(9) 0.3906(10) 0.705(1) 0.066(4) Uani d 1.00
C(12) 0.5768(9) 0.4750(9) 0.810(1) 0.072(4) Uani d 1.00
C(13) -0.1610(9) 0.464(1) 0.772(2) 0.083(5) Uani d 1.00
C(14) 0.6157(7) 0.4838(7) 0.930(1) 0.057(4) Uani d 1.00
C(15) -0.1453(8) 0.4786(8) 0.893(1) 0.073(5) Uani d 1.00
C(16) 0.5803(7) 0.4223(7) 0.9750(9) 0.047(3) Uani d 1.00
C(17) -0.0894(8) 0.4163(9) 0.943(1) 0.060(4) Uani d 1.00
C(18) 0.4786(7) 0.1271(8) 0.7243(9) 0.049(3) Uani d 1.00
C(19) -0.1002(6) 0.1087(7) 0.7035(8) 0.048(3) Uani d 1.00
C(20) 0.5256(6) 0.0737(8) 0.8111(9) 0.043(3) Uani d 1.00
C(21) -0.1075(7) 0.0638(7) 0.7967(9) 0.049(3) Uani d 1.00
C(22) 0.5586(8) -0.0174(9) 0.775(1) 0.062(4) Uani d 1.00
C(23) -0.1571(7) -0.0269(8) 0.763(1) 0.062(3) Uani d 1.00
C(24) 0.6075(9) -0.0584(8) 0.862(2) 0.074(5) Uani d 1.00
C(25) -0.1676(8) -0.0622(8) 0.850(1) 0.069(4) Uani d 1.00
C(26) 0.6235(8) -0.008(1) 0.981(1) 0.068(4) Uani d 1.00
C(27) -0.1340(8) -0.0071(9) 0.969(1) 0.069(4) Uani d 1.00
C(28) 0.5873(7) 0.0826(9) 1.0137(9) 0.055(4) Uani d 1.00
C(29) -0.0822(7) 0.0823(8) 0.9985(9) 0.056(3) Uani d 1.00
C(30) 0.5654(7) 0.3331(7) 1.2267(10) 0.048(3) Uani d 1.00
C(31) 0.0478(8) 0.3182(9) 1.215(1) 0.064(4) Uani d 1.00
C(32) 0.6227(9) 0.3795(9) 1.3511(10) 0.081(4) Uani d 1.00
C(33) 0.0549(9) 0.351(1) 1.342(1) 0.087(5) Uani d 1.00
C(34) 0.7403(9) 0.2470(9) 0.939(2) 0.073(5) Uani d 1.00
C(35) 0.7690(9) 0.2685(10) 1.069(1) 0.091(5) Uani d 1.00
C(36) 0.644(1) 0.109(2) 0.544(1) 0.099(6) Uani d 1.00
C(37) 0.639(1) 0.206(1) 0.536(2) 0.127(8) Uani d 1.00
H(1) 0.0674 0.0474 0.7340 0.0510 Uiso calc 1.00
H(2) 0.0801 0.1015 0.6474 0.0510 Uiso calc 1.00
H(3) 0.2710 0.1179 0.6518 0.0546 Uiso calc 1.00
H(4) 0.3257 0.0583 0.7325 0.0546 Uiso calc 1.00
H(5) 0.6662 0.5360 0.9814 0.0650 Uiso calc 1.00
H(6) 0.2725 0.2945 1.0857 0.0502 Uiso calc 1.00
H(7) 0.6025 0.5178 0.7739 0.0791 Uiso calc 1.00
H(8) 0.6088 0.4284 1.0619 0.0589 Uiso calc 1.00
H(9) 0.4524 0.0818 0.6429 0.0544 Uiso calc 1.00
H(10) 0.5285 0.1690 0.7191 0.0544 Uiso calc 1.00
H(11) 0.3809 0.2486 0.6311 0.0633 Uiso calc 1.00
H(12) 0.3252 0.2942 0.7234 0.0633 Uiso calc 1.00
H(13) -0.1290 0.3800 0.6186 0.0871 Uiso calc 1.00
H(14) -0.1433 -0.0287 1.0324 0.0764 Uiso calc 1.00
H(15) -0.0544 0.1205 1.0833 0.0593 Uiso calc 1.00
H(16) 0.5494 -0.0530 0.6889 0.0784 Uiso calc 1.00
H(17) -0.1783 0.5307 0.9378 0.0887 Uiso calc 1.00
H(18) -0.1835 -0.0661 0.6779 0.0852 Uiso calc 1.00
H(19) 0.5956 0.1189 1.0973 0.0632 Uiso calc 1.00
H(20) 0.0522 0.2746 0.7066 0.0599 Uiso calc 1.00
H(21) -0.0465 0.2275 0.6132 0.0599 Uiso calc 1.00
H(22) 0.6523 0.3354 1.3918 0.0844 Uiso calc 1.00
H(23) 0.6700 0.4284 1.3618 0.0844 Uiso calc 1.00
H(24) 0.5792 0.4146 1.4003 0.0844 Uiso calc 1.00
H(25) -0.1539 0.1476 0.6858 0.0615 Uiso calc 1.00
H(26) -0.1032 0.0597 0.6264 0.0615 Uiso calc 1.00
H(27) -0.2024 -0.1247 0.8309 0.0842 Uiso calc 1.00
H(28) 0.7555 0.2162 1.0968 0.1087 Uiso calc 1.00
H(29) 0.8396 0.2878 1.1104 0.1087 Uiso calc 1.00
H(30) 0.7386 0.3245 1.1132 0.1087 Uiso calc 1.00
H(31) 0.6597 -0.0333 1.0450 0.0746 Uiso calc 1.00
H(32) -0.0785 0.4291 1.0309 0.0684 Uiso calc 1.00
H(33) 0.4721 0.3977 0.6513 0.0661 Uiso calc 1.00
H(34) 0.6297 -0.1224 0.8395 0.0882 Uiso calc 1.00
H(35) -0.2000 0.5084 0.7315 0.0922 Uiso calc 1.00
H(36) 0.0887 0.3074 1.3856 0.0938 Uiso calc 1.00
H(37) 0.0951 0.4141 1.3871 0.0938 Uiso calc 1.00
H(38) -0.0052 0.3604 1.3589 0.0938 Uiso calc 1.00
H(39) 0.7047 0.2464 0.5684 0.1547 Uiso calc 1.00
H(40) 0.6141 0.2137 0.4554 0.1547 Uiso calc 1.00
H(41) 0.6015 0.2522 0.5832 0.1547 Uiso calc 1.00

loop_
_atom_type_symbol
_atom_type_oxidation_number
_atom_type_number_in_cell
_atom_type_scat_dispersion_real
_atom_type_scat_dispersion_imag
_atom_type_scat_source
Cu 0 2 -1.965 0.589
;International Tables for Crystallography
(1992, Vol. C, Tables 4.2.6.8 and 6.1.1.1)
;
O 0 24 0.049 0.032
;International Tables for Crystallography
(1992, Vol. C, Tables 4.2.6.8 and 6.1.1.1)
;
C 0 74 0.018 0.009
;International Tables for Crystallography
(1992, Vol. C, Tables 4.2.6.8 and 6.1.1.1)
;
H 0 82 0.000 0.000
;International Tables for Crystallography
(1992, Vol. C, Table 6.1.1.2)
;
Zn 0 2 -1.549 0.678
;International Tables for Crystallography
(1992, Vol. C, Tables 4.2.6.8 and 6.1.1.1)
;
Cl 0 6 0.364 0.702
;International Tables for Crystallography
(1992, Vol. C, Tables 4.2.6.8 and 6.1.1.1)
;
N 0 24 0.031 0.018
;International Tables for Crystallography
(1992, Vol. C, Tables 4.2.6.8 and 6.1.1.1)
;

loop_
_geom_angle_atom_site_label_1
_geom_angle_atom_site_label_2
_geom_angle_atom_site_label_3
_geom_angle
_geom_angle_site_symmetry_1
_geom_angle_site_symmetry_2
_geom_angle_site_symmetry_3
_geom_angle_publ_flag
N(2) Zn(1) N(4) 83.0(3) 1_555 1_555 1_555 yes
N(2) Zn(1) N(6) 120.3(3) 1_555 1_555 1_555 yes
N(2) Zn(1) N(8) 120.1(3) 1_555 1_555 1_555 yes
N(2) Zn(1) N(10) 101.8(3) 1_555 1_555 1_555 yes
N(4) Zn(1) N(6) 79.8(3) 1_555 1_555 1_555 yes
N(4) Zn(1) N(8) 81.1(3) 1_555 1_555 1_555 yes
N(4) Zn(1) N(10) 174.8(3) 1_555 1_555 1_555 yes
N(6) Zn(1) N(8) 112.9(3) 1_555 1_555 1_555 yes
N(6) Zn(1) N(10) 99.2(4) 1_555 1_555 1_555 yes
N(8) Zn(1) N(10) 94.7(3) 1_555 1_555 1_555 yes
N(1) Cu(1) N(3) 82.5(3) 1_555 1_555 1_555 yes
N(1) Cu(1) N(5) 122.5(3) 1_555 1_555 1_555 yes
N(1) Cu(1) N(7) 118.3(3) 1_555 1_555 1_555 yes
N(1) Cu(1) N(9) 104.5(3) 1_555 1_555 1_555 yes
N(3) Cu(1) N(5) 80.5(3) 1_555 1_555 1_555 yes
N(3) Cu(1) N(7) 80.2(3) 1_555 1_555 1_555 yes
N(3) Cu(1) N(9) 172.9(3) 1_555 1_555 1_555 yes
N(5) Cu(1) N(7) 112.2(3) 1_555 1_555 1_555 yes
N(5) Cu(1) N(9) 96.1(3) 1_555 1_555 1_555 yes
N(7) Cu(1) N(9) 95.5(3) 1_555 1_555 1_555 yes
O(1) Cl(1) O(2) 113(2) 1_555 1_555 1_555 yes
O(1) Cl(1) O(3) 122(1) 1_555 1_555 1_555 yes
O(1) Cl(1) O(4) 107(1) 1_555 1_555 1_555 yes
O(2) Cl(1) O(3) 109(1) 1_555 1_555 1_555 yes
O(2) Cl(1) O(4) 90(2) 1_555 1_555 1_555 yes
O(3) Cl(1) O(4) 107(1) 1_555 1_555 1_555 yes
O(5) Cl(2) O(6) 117.0(8) 1_555 1_555 1_555 yes
O(5) Cl(2) O(7) 120.5(10) 1_555 1_555 1_555 yes
O(5) Cl(2) O(8) 101.5(9) 1_555 1_555 1_555 yes
O(6) Cl(2) O(7) 118.6(10) 1_555 1_555 1_555 yes
O(6) Cl(2) O(8) 97.2(9) 1_555 1_555 1_555 yes
O(7) Cl(2) O(8) 91(1) 1_555 1_555 1_555 yes
O(9) Cl(3) O(10) 110(1) 1_555 1_555 1_555 yes
O(9) Cl(3) O(11) 103(1) 1_555 1_555 1_555 yes
O(9) Cl(3) O(12) 107.4(10) 1_555 1_555 1_555 yes
O(10) Cl(3) O(11) 111(1) 1_555 1_555 1_555 yes
O(10) Cl(3) O(12) 110.3(7) 1_555 1_555 1_555 yes
O(11) Cl(3) O(12) 113.4(8) 1_555 1_555 1_555 yes
Cl(1) O(2) O(4) 45(1) 1_555 1_555 1_555 yes
Cl(1) O(4) O(2) 43.9(9) 1_555 1_555 1_555 yes
Cu(1) N(1) C(1) 141.3(6) 1_555 1_555 1_555 yes
Cu(1) N(1) C(2) 113.6(6) 1_555 1_555 1_555 yes
C(1) N(1) C(2) 104.9(7) 1_555 1_555 1_555 yes
Zn(1) N(2) C(1) 141.7(7) 1_555 1_555 1_555 yes
Zn(1) N(2) C(3) 112.5(5) 1_555 1_555 1_555 yes
C(1) N(2) C(3) 104.5(7) 1_555 1_555 1_555 yes
Cu(1) N(3) C(4) 107.5(5) 1_555 1_555 1_555 yes
Cu(1) N(3) C(6) 105.6(6) 1_555 1_555 1_555 yes
Cu(1) N(3) C(18) 106.9(5) 1_555 1_555 1_555 yes
C(4) N(3) C(6) 112.0(7) 1_555 1_555 1_555 yes
C(4) N(3) C(18) 112.4(7) 1_555 1_555 1_555 yes
C(6) N(3) C(18) 112.1(7) 1_555 1_555 1_555 yes
Zn(1) N(4) C(5) 106.0(5) 1_555 1_555 1_555 yes
Zn(1) N(4) C(7) 106.8(5) 1_555 1_555 1_555 yes
Zn(1) N(4) C(19) 107.9(5) 1_555 1_555 1_555 yes
C(5) N(4) C(7) 112.2(7) 1_555 1_555 1_555 yes
C(5) N(4) C(19) 111.4(7) 1_555 1_555 1_555 yes
C(7) N(4) C(19) 112.1(7) 1_555 1_555 1_555 yes
Cu(1) N(5) C(8) 112.7(6) 1_555 1_555 1_555 yes
Cu(1) N(5) C(16) 127.8(6) 1_555 1_555 1_555 yes
C(8) N(5) C(16) 119.3(8) 1_555 1_555 1_555 yes
Zn(1) N(6) C(9) 112.9(8) 1_555 1_555 1_555 yes
Zn(1) N(6) C(17) 127.5(7) 1_555 1_555 1_555 yes
C(9) N(6) C(17) 119.5(9) 1_555 1_555 1_555 yes
Cu(1) N(7) C(20) 113.3(7) 1_555 1_555 1_555 yes
Cu(1) N(7) C(28) 126.2(7) 1_555 1_555 1_555 yes
C(20) N(7) C(28) 120.1(9) 1_555 1_555 1_555 yes
Zn(1) N(8) C(21) 113.4(6) 1_555 1_555 1_555 yes
Zn(1) N(8) C(29) 127.2(7) 1_555 1_555 1_555 yes
C(21) N(8) C(29) 119.1(8) 1_555 1_555 1_555 yes
Cu(1) N(9) C(30) 173.7(9) 1_555 1_555 1_555 yes
Zn(1) N(10) C(31) 176.5(9) 1_555 1_555 1_555 yes
N(1) C(1) N(2) 112.9(8) 1_555 1_555 1_555 yes
N(1) C(1) H(6) 122.7(8) 1_555 1_555 1_555 no
N(2) C(1) H(6) 124.4(9) 1_555 1_555 1_555 no
N(1) C(2) C(3) 108.2(8) 1_555 1_555 1_555 yes
N(1) C(2) C(4) 117.3(7) 1_555 1_555 1_555 yes
C(3) C(2) C(4) 134.5(8) 1_555 1_555 1_555 yes
N(2) C(3) C(2) 109.5(7) 1_555 1_555 1_555 yes
N(2) C(3) C(5) 116.8(8) 1_555 1_555 1_555 yes
C(2) C(3) C(5) 133.7(9) 1_555 1_555 1_555 yes
N(3) C(4) C(2) 109.4(7) 1_555 1_555 1_555 yes
N(3) C(4) H(3) 110.7(8) 1_555 1_555 1_555 no
N(3) C(4) H(4) 109.5(8) 1_555 1_555 1_555 no
C(2) C(4) H(3) 111.1(8) 1_555 1_555 1_555 no
C(2) C(4) H(4) 109.8(8) 1_555 1_555 1_555 no
H(3) C(4) H(4) 106.2(8) 1_555 1_555 1_555 no
N(4) C(5) C(3) 109.5(8) 1_555 1_555 1_555 yes
N(4) C(5) H(1) 113.5(8) 1_555 1_555 1_555 no
N(4) C(5) H(2) 111.5(9) 1_555 1_555 1_555 no
C(3) C(5) H(1) 109.2(9) 1_555 1_555 1_555 no
C(3) C(5) H(2) 109.8(8) 1_555 1_555 1_555 no
H(1) C(5) H(2) 103.1(9) 1_555 1_555 1_555 no
N(3) C(6) C(8) 109.3(7) 1_555 1_555 1_555 yes
N(3) C(6) H(11) 110.7(9) 1_555 1_555 1_555 no
N(3) C(6) H(12) 110.3(8) 1_555 1_555 1_555 no
C(8) C(6) H(11) 111.7(8) 1_555 1_555 1_555 no
C(8) C(6) H(12) 110.6(9) 1_555 1_555 1_555 no
H(11) C(6) H(12) 104.1(9) 1_555 1_555 1_555 no
N(4) C(7) C(9) 111.0(8) 1_555 1_555 1_555 yes
N(4) C(7) H(20) 109.1(9) 1_555 1_555 1_555 no
N(4) C(7) H(21) 110.7(9) 1_555 1_555 1_555 no
C(9) C(7) H(20) 109.7(9) 1_555 1_555 1_555 no
C(9) C(7) H(21) 112.0(10) 1_555 1_555 1_555 no
H(20) C(7) H(21) 104.1(9) 1_555 1_555 1_555 no
N(5) C(8) C(6) 117.1(8) 1_555 1_555 1_555 yes
N(5) C(8) C(10) 121.6(9) 1_555 1_555 1_555 yes
C(6) C(8) C(10) 121.4(9) 1_555 1_555 1_555 yes
N(6) C(9) C(7) 116.7(9) 1_555 1_555 1_555 yes
N(6) C(9) C(11) 120(1) 1_555 1_555 1_555 yes
C(7) C(9) C(11) 123(1) 1_555 1_555 1_555 yes
C(8) C(10) C(12) 118.2(10) 1_555 1_555 1_555 yes
C(8) C(10) H(33) 120(1) 1_555 1_555 1_555 no
C(12) C(10) H(33) 121(1) 1_555 1_555 1_555 no
C(9) C(11) C(13) 119(1) 1_555 1_555 1_555 yes
C(9) C(11) H(13) 119(1) 1_555 1_555 1_555 no
C(13) C(11) H(13) 121(1) 1_555 1_555 1_555 no
C(10) C(12) C(14) 119.8(9) 1_555 1_555 1_555 yes
C(10) C(12) H(7) 119(1) 1_555 1_555 1_555 no
C(14) C(12) H(7) 120(1) 1_555 1_555 1_555 no
C(11) C(13) C(15) 119(1) 1_555 1_555 1_555 yes
C(11) C(13) H(35) 119(1) 1_555 1_555 1_555 no
C(15) C(13) H(35) 120(1) 1_555 1_555 1_555 no
C(12) C(14) C(16) 118.8(9) 1_555 1_555 1_555 yes
C(12) C(14) H(5) 119(1) 1_555 1_555 1_555 no
C(16) C(14) H(5) 121(1) 1_555 1_555 1_555 no
C(13) C(15) C(17) 118(1) 1_555 1_555 1_555 yes
C(13) C(15) H(17) 118(1) 1_555 1_555 1_555 no
C(17) C(15) H(17) 122(1) 1_555 1_555 1_555 no
N(5) C(16) C(14) 122.2(9) 1_555 1_555 1_555 yes
N(5) C(16) H(8) 119.0(9) 1_555 1_555 1_555 no
C(14) C(16) H(8) 118.9(9) 1_555 1_555 1_555 no
N(6) C(17) C(15) 122(1) 1_555 1_555 1_555 yes
N(6) C(17) H(32) 120(1) 1_555 1_555 1_555 no
C(15) C(17) H(32) 116(1) 1_555 1_555 1_555 no
N(3) C(18) C(20) 111.0(8) 1_555 1_555 1_555 yes
N(3) C(18) H(9) 110.9(8) 1_555 1_555 1_555 no
N(3) C(18) H(10) 110.2(9) 1_555 1_555 1_555 no
C(20) C(18) H(9) 110.5(9) 1_555 1_555 1_555 no
C(20) C(18) H(10) 109.2(8) 1_555 1_555 1_555 no
H(9) C(18) H(10) 105.0(9) 1_555 1_555 1_555 no
N(4) C(19) C(21) 109.6(7) 1_555 1_555 1_555 yes
N(4) C(19) H(25) 109.3(8) 1_555 1_555 1_555 no
N(4) C(19) H(26) 109.5(8) 1_555 1_555 1_555 no
C(21) C(19) H(25) 110.9(9) 1_555 1_555 1_555 no
C(21) C(19) H(26) 111.8(9) 1_555 1_555 1_555 no
H(25) C(19) H(26) 105.8(8) 1_555 1_555 1_555 no
N(7) C(20) C(18) 115.4(9) 1_555 1_555 1_555 yes
N(7) C(20) C(22) 121.1(9) 1_555 1_555 1_555 yes
C(18) C(20) C(22) 123.5(10) 1_555 1_555 1_555 yes
N(8) C(21) C(19) 117.4(8) 1_555 1_555 1_555 yes
N(8) C(21) C(23) 121.1(9) 1_555 1_555 1_555 yes
C(19) C(21) C(23) 121.5(9) 1_555 1_555 1_555 yes
C(20) C(22) C(24) 119(1) 1_555 1_555 1_555 yes
C(20) C(22) H(16) 121(1) 1_555 1_555 1_555 no
C(24) C(22) H(16) 119(1) 1_555 1_555 1_555 no
C(21) C(23) C(25) 119(1) 1_555 1_555 1_555 yes
C(21) C(23) H(18) 120(1) 1_555 1_555 1_555 no
C(25) C(23) H(18) 119(1) 1_555 1_555 1_555 no
C(22) C(24) C(26) 119(1) 1_555 1_555 1_555 yes
C(22) C(24) H(34) 120(1) 1_555 1_555 1_555 no
C(26) C(24) H(34) 119(1) 1_555 1_555 1_555 no
C(23) C(25) C(27) 119.8(10) 1_555 1_555 1_555 yes
C(23) C(25) H(27) 122(1) 1_555 1_555 1_555 no
C(27) C(25) H(27) 117(1) 1_555 1_555 1_555 no
C(24) C(26) C(28) 119(1) 1_555 1_555 1_555 yes
C(24) C(26) H(31) 121(1) 1_555 1_555 1_555 no
C(28) C(26) H(31) 118(1) 1_555 1_555 1_555 no
C(25) C(27) C(29) 118(1) 1_555 1_555 1_555 yes
C(25) C(27) H(14) 122(1) 1_555 1_555 1_555 no
C(29) C(27) H(14) 119(1) 1_555 1_555 1_555 no
N(7) C(28) C(26) 119.9(10) 1_555 1_555 1_555 yes
N(7) C(28) H(19) 118(1) 1_555 1_555 1_555 no
C(26) C(28) H(19) 121(1) 1_555 1_555 1_555 no
N(8) C(29) C(27) 121(1) 1_555 1_555 1_555 yes
N(8) C(29) H(15) 119.6(10) 1_555 1_555 1_555 no
C(27) C(29) H(15) 119(1) 1_555 1_555 1_555 no
N(9) C(30) C(32) 178(1) 1_555 1_555 1_555 yes
N(10) C(31) C(33) 178(1) 1_555 1_555 1_555 yes
C(30) C(32) H(22) 113(1) 1_555 1_555 1_555 no
C(30) C(32) H(23) 114(1) 1_555 1_555 1_555 no
C(30) C(32) H(24) 109(1) 1_555 1_555 1_555 no
H(22) C(32) H(23) 109(1) 1_555 1_555 1_555 no
H(22) C(32) H(24) 103(1) 1_555 1_555 1_555 no
H(23) C(32) H(24) 104(1) 1_555 1_555 1_555 no
C(31) C(33) H(36) 113(1) 1_555 1_555 1_555 no
C(31) C(33) H(37) 112(1) 1_555 1_555 1_555 no
C(31) C(33) H(38) 114(1) 1_555 1_555 1_555 no
H(36) C(33) H(37) 103(1) 1_555 1_555 1_555 no
H(36) C(33) H(38) 106(1) 1_555 1_555 1_555 no
H(37) C(33) H(38) 105(1) 1_555 1_555 1_555 no
N(11) C(34) C(35) 176(1) 1_555 1_555 1_555 yes
C(34) C(35) H(28) 115(1) 1_555 1_555 1_555 no
C(34) C(35) H(29) 115(1) 1_555 1_555 1_555 no
C(34) C(35) H(30) 115(1) 1_555 1_555 1_555 no
H(28) C(35) H(29) 103(1) 1_555 1_555 1_555 no
H(28) C(35) H(30) 103(1) 1_555 1_555 1_555 no
H(29) C(35) H(30) 101(1) 1_555 1_555 1_555 no
N(12) C(36) C(37) 179(1) 1_555 1_555 1_555 yes
C(36) C(37) H(39) 115(1) 1_555 1_555 1_555 no
C(36) C(37) H(40) 117(1) 1_555 1_555 1_555 no
C(36) C(37) H(41) 118(1) 1_555 1_555 1_555 no
H(39) C(37) H(40) 100(1) 1_555 1_555 1_555 no
H(39) C(37) H(41) 99(1) 1_555 1_555 1_555 no
H(40) C(37) H(41) 102(1) 1_555 1_555 1_555 no

loop_
_geom_bond_atom_site_label_1
_geom_bond_atom_site_label_2
_geom_bond_distance
_geom_bond_site_symmetry_1
_geom_bond_site_symmetry_2
_geom_bond_publ_flag
Zn(1) N(2) 2.005(7) 1_555 1_555 yes
Zn(1) N(4) 2.112(7) 1_555 1_555 yes
Zn(1) N(6) 2.076(8) 1_555 1_555 yes
Zn(1) N(8) 2.084(7) 1_555 1_555 yes
Zn(1) N(10) 2.023(10) 1_555 1_555 yes
Cu(1) N(1) 2.001(7) 1_555 1_555 yes
Cu(1) N(3) 2.104(7) 1_555 1_555 yes
Cu(1) N(5) 2.074(7) 1_555 1_555 yes
Cu(1) N(7) 2.105(8) 1_555 1_555 yes
Cu(1) N(9) 2.004(9) 1_555 1_555 yes
Cl(1) O(1) 1.24(2) 1_555 1_555 yes
Cl(1) O(2) 1.21(2) 1_555 1_555 yes
Cl(1) O(3) 1.29(2) 1_555 1_555 yes
Cl(1) O(4) 1.25(2) 1_555 1_555 yes
Cl(2) O(5) 1.36(1) 1_555 1_555 yes
Cl(2) O(6) 1.337(10) 1_555 1_555 yes
Cl(2) O(7) 1.32(2) 1_555 1_555 yes
Cl(2) O(8) 1.48(2) 1_555 1_555 yes
Cl(3) O(9) 1.35(2) 1_555 1_555 yes
Cl(3) O(10) 1.36(1) 1_555 1_555 yes
Cl(3) O(11) 1.34(1) 1_555 1_555 yes
Cl(3) O(12) 1.42(1) 1_555 1_555 yes
O(2) O(4) 1.75(4) 1_555 1_555 yes
N(1) C(1) 1.33(1) 1_555 1_555 yes
N(1) C(2) 1.39(1) 1_555 1_555 yes
N(2) C(1) 1.34(1) 1_555 1_555 yes
N(2) C(3) 1.38(1) 1_555 1_555 yes
N(3) C(4) 1.50(1) 1_555 1_555 yes
N(3) C(6) 1.48(1) 1_555 1_555 yes
N(3) C(18) 1.45(1) 1_555 1_555 yes
N(4) C(5) 1.47(1) 1_555 1_555 yes
N(4) C(7) 1.45(1) 1_555 1_555 yes
N(4) C(19) 1.49(1) 1_555 1_555 yes
N(5) C(8) 1.34(1) 1_555 1_555 yes
N(5) C(16) 1.34(1) 1_555 1_555 yes
N(6) C(9) 1.35(1) 1_555 1_555 yes
N(6) C(17) 1.34(1) 1_555 1_555 yes
N(7) C(20) 1.32(1) 1_555 1_555 yes
N(7) C(28) 1.38(1) 1_555 1_555 yes
N(8) C(21) 1.34(1) 1_555 1_555 yes
N(8) C(29) 1.35(1) 1_555 1_555 yes
N(9) C(30) 1.12(1) 1_555 1_555 yes
N(10) C(31) 1.12(1) 1_555 1_555 yes
N(11) C(34) 1.09(2) 1_555 1_555 yes
N(12) C(36) 1.13(2) 1_555 1_555 yes
C(2) C(3) 1.33(1) 1_555 1_555 yes
C(2) C(4) 1.50(1) 1_555 1_555 yes
C(3) C(5) 1.50(1) 1_555 1_555 yes
C(6) C(8) 1.49(1) 1_555 1_555 yes
C(7) C(9) 1.46(1) 1_555 1_555 yes
C(8) C(10) 1.39(1) 1_555 1_555 yes
C(9) C(11) 1.40(2) 1_555 1_555 yes
C(10) C(12) 1.38(2) 1_555 1_555 yes
C(11) C(13) 1.37(2) 1_555 1_555 yes
C(12) C(14) 1.37(2) 1_555 1_555 yes
C(13) C(15) 1.38(2) 1_555 1_555 yes
C(14) C(16) 1.37(1) 1_555 1_555 yes
C(15) C(17) 1.38(2) 1_555 1_555 yes
C(18) C(20) 1.50(1) 1_555 1_555 yes
C(19) C(21) 1.51(1) 1_555 1_555 yes
C(20) C(22) 1.38(1) 1_555 1_555 yes
C(21) C(23) 1.40(1) 1_555 1_555 yes
C(22) C(24) 1.39(2) 1_555 1_555 yes
C(23) C(25) 1.35(2) 1_555 1_555 yes
C(24) C(26) 1.36(2) 1_555 1_555 yes
C(25) C(27) 1.37(2) 1_555 1_555 yes
C(26) C(28) 1.39(2) 1_555 1_555 yes
C(27) C(29) 1.41(1) 1_555 1_555 yes
C(30) C(32) 1.45(2) 1_555 1_555 yes
C(31) C(33) 1.45(2) 1_555 1_555 yes
C(34) C(35) 1.45(2) 1_555 1_555 yes
C(36) C(37) 1.43(2) 1_555 1_555 yes

loop_
_geom_contact_atom_site_label_1
_geom_contact_atom_site_label_2
_geom_contact_distance
_geom_contact_site_symmetry_1
_geom_contact_site_symmetry_2
O(1) C(1) 3.21(2) 1_555 1_554
O(1) C(31) 3.24(3) 1_555 1_554
O(1) N(10) 3.45(2) 1_555 1_554
O(1) C(33) 3.54(3) 1_555 1_554
O(2) C(32) 3.42(3) 1_555 2_667
O(3) C(37) 3.44(3) 1_555 1_555
O(3) C(24) 3.56(3) 1_555 2_656
O(4) C(6) 3.42(2) 1_555 1_555
O(4) C(10) 3.52(2) 1_555 1_555
O(4) O(6) 3.57(2) 1_555 1_555
O(5) C(16) 3.25(2) 1_555 2_667
O(5) C(32) 3.25(2) 1_555 2_667
O(5) C(30) 3.46(1) 1_555 2_667
O(5) C(35) 3.59(2) 1_555 2_667
O(6) C(33) 3.33(2) 1_555 1_554
O(6) C(7) 3.35(1) 1_555 1_555
O(7) C(33) 3.31(2) 1_555 2_567
O(7) C(31) 3.33(2) 1_555 2_567
O(7) C(35) 3.44(2) 1_555 2_667
O(7) C(17) 3.49(3) 1_555 2_567
O(7) C(11) 3.51(2) 1_555 1_555
O(8) C(7) 3.37(2) 1_555 1_555
O(8) C(14) 3.48(2) 1_555 2_667
O(8) N(2) 3.53(2) 1_555 1_555
O(8) C(15) 3.54(2) 1_555 2_567
O(8) C(9) 3.54(2) 1_555 1_555
O(8) C(1) 3.55(2) 1_555 1_555
O(8) C(3) 3.58(2) 1_555 1_555
O(9) C(28) 3.05(2) 1_555 1_554
O(9) C(26) 3.29(2) 1_555 1_554
O(11) C(29) 3.22(2) 1_555 1_654
O(11) C(27) 3.38(2) 1_555 1_654
O(11) C(35) 3.57(2) 1_555 1_554
O(11) C(5) 3.57(2) 1_555 2_656
O(12) C(19) 3.31(1) 1_555 1_655
O(12) C(5) 3.35(2) 1_555 2_656
O(12) C(7) 3.52(2) 1_555 1_655
O(12) C(4) 3.58(1) 1_555 2_656
N(5) C(14) 3.46(1) 1_555 2_667
N(5) C(16) 3.55(1) 1_555 2_667
N(6) N(11) 3.55(1) 1_555 1_455
N(7) C(34) 3.44(1) 1_555 1_555
N(7) C(26) 3.48(1) 1_555 2_657
N(8) C(34) 3.38(1) 1_555 1_455
N(8) C(27) 3.45(1) 1_555 2_557
N(8) N(11) 3.54(2) 1_555 1_455
N(9) C(12) 3.52(1) 1_555 2_667
N(11) C(36) 3.37(2) 1_555 1_555
N(11) C(37) 3.46(2) 1_555 1_555
N(11) C(18) 3.52(2) 1_555 1_555
N(11) C(20) 3.53(1) 1_555 1_555
N(11) C(17) 3.53(2) 1_555 1_655
N(11) C(21) 3.55(2) 1_555 1_655
N(12) C(18) 3.41(2) 1_555 2_656
N(12) C(23) 3.57(2) 1_555 1_655
C(12) C(30) 3.50(1) 1_555 2_667
C(13) C(31) 3.52(2) 1_555 2_567
C(14) C(16) 3.47(1) 1_555 2_667
C(15) C(17) 3.49(2) 1_555 2_567
C(16) C(16) 3.27(2) 1_555 2_667
C(16) C(34) 3.43(2) 1_555 1_555
C(17) C(17) 3.25(2) 1_555 2_567
C(17) C(34) 3.49(2) 1_555 1_455
C(24) C(25) 3.30(2) 1_555 1_655
C(24) C(27) 3.58(2) 1_555 1_655
C(26) C(28) 3.28(1) 1_555 2_657
C(26) C(27) 3.55(2) 1_555 1_655
C(27) C(29) 3.25(1) 1_555 2_557
C(28) C(28) 3.39(2) 1_555 2_657
C(28) C(35) 3.57(2) 1_555 1_555
C(29) C(29) 3.35(2) 1_555 2_557
C(29) C(35) 3.48(2) 1_555 1_455
C(29) C(34) 3.55(2) 1_555 1_455
